data_7032125
loop_
_publ_author_name
'Keene, Tony D.'
'Murphy, Michael J.'
'Price, Jason R.'
'Sciortino, Natasha F.'
'Southon, Peter D.'
'Kepert, Cameron J.'

_publ_section_title
;
 Multifunctional MOFs through CO2 fixation: a metamagnetic kagome lattice
 with uniaxial zero thermal expansion and reversible guest sorption.
;
_journal_issue 39
_journal_name_full 'Dalton transactions (Cambridge, England : 2003)'
_journal_page_first 14766
_journal_page_last 14771
_journal_paper_doi 10.1039/c4dt02205j
_journal_volume 43
_journal_year 2014
_chemical_formula_moiety 'C38 H24 Cl2 Cu3 N6 O15'
_chemical_formula_sum 'C38 H24 Cl2 Cu3 N6 O15'
_chemical_formula_weight 1066.15
_chemical_melting_point ?
_chemical_name_common Cu-kagome-H2O
_chemical_name_systematic
;
?
;
_space_group_IT_number 175
_symmetry_cell_setting hexagonal
_symmetry_space_group_name_Hall '-P 6'
_symmetry_space_group_name_H-M 'P 6/m'
_atom_sites_solution_hydrogens geom
_atom_sites_solution_primary direct
_atom_sites_solution_secondary difmap
_audit_creation_method SHELXL-97
_cell_angle_alpha 90.00
_cell_angle_beta 90.00
_cell_angle_gamma 120.00
_cell_formula_units_Z 1
_cell_length_a 9.2000(2)
_cell_length_b 9.2000(2)
_cell_length_c 13.6033(3)
_cell_measurement_reflns_used 6148
_cell_measurement_temperature 150(2)
_cell_measurement_theta_max 32.8
_cell_measurement_theta_min 2.96
_cell_volume 997.13(4)
_computing_cell_refinement
;
CrysAlisPro, Oxford Diffraction Ltd.,
Version 1.171.34.44 (release 25-10-2010 CrysAlis171 .NET)
(compiled Oct 25 2010,18:11:34)
;
_computing_data_collection
;
CrysAlisPro, Oxford Diffraction Ltd.,
Version 1.171.34.44 (release 25-10-2010 CrysAlis171 .NET)
(compiled Oct 25 2010,18:11:34)
;
_computing_data_reduction
;
CrysAlisPro, Oxford Diffraction Ltd.,
Version 1.171.34.44 (release 25-10-2010 CrysAlis171 .NET)
(compiled Oct 25 2010,18:11:34)
;
_computing_molecular_graphics
;
WinGX (Farrugia, 1999)
SHELXTL (Bruker, 2003)
ORTEP-3 (Farrugia, 1997)
;
_computing_structure_refinement 'SHELXL-97 (Sheldrick, 2008)'
_computing_structure_solution 'SHELXS-97 (Sheldrick, 2008)'
_diffrn_ambient_temperature 150(2)
_diffrn_crystal_treatment
;
attached with Exxon Paratone N, to a short length
of fibre supported on a thin piece of copper wire
inserted in a copper mounting pin. The crystal was
quenched in a cold nitrogen gas stream from an
Oxford Cryosystems Cryostream.
;
_diffrn_detector_area_resol_mean 10.5861
_diffrn_measured_fraction_theta_full 0.991
_diffrn_measured_fraction_theta_max 0.991
_diffrn_measurement_device_type 'SuperNova, Dual, Cu at zero, Atlas'
_diffrn_measurement_method '\w scans'
_diffrn_radiation_monochromator mirror
_diffrn_radiation_source 'SuperNova (Mo) X-ray Source'
_diffrn_radiation_type MoK\a
_diffrn_radiation_wavelength 0.71073
_diffrn_reflns_av_R_equivalents 0.0224
_diffrn_reflns_av_sigmaI/netI 0.0093
_diffrn_reflns_limit_h_max 11
_diffrn_reflns_limit_h_min -11
_diffrn_reflns_limit_k_max 10
_diffrn_reflns_limit_k_min -11
_diffrn_reflns_limit_l_max 16
_diffrn_reflns_limit_l_min -16
_diffrn_reflns_number 9572
_diffrn_reflns_theta_full 25.98
_diffrn_reflns_theta_max 25.98
_diffrn_reflns_theta_min 2.96
_exptl_absorpt_coefficient_mu 1.800
_exptl_absorpt_correction_T_max 1.00000
_exptl_absorpt_correction_T_min 0.98
_exptl_absorpt_correction_type multi-scan
_exptl_absorpt_process_details
;
CrysAlisPro, Oxford Diffraction Ltd.,
Version 1.171.34.44 (release 25-10-2010 CrysAlis171 .NET)
(compiled Oct 25 2010,18:11:34)
Empirical absorption correction using spherical harmonics,
implemented in SCALE3 ABSPACK scaling algorithm.
;
_exptl_crystal_colour blue
_exptl_crystal_density_diffrn 1.775
_exptl_crystal_density_method 'not measured'
_exptl_crystal_description 'hexagonal prism'
_exptl_crystal_F_000 530.1
_exptl_crystal_size_max 0.157
_exptl_crystal_size_mid 0.133
_exptl_crystal_size_min 0.096
_refine_diff_density_max 0.612
_refine_diff_density_min -0.539
_refine_diff_density_rms 0.083
_refine_ls_extinction_method none
_refine_ls_goodness_of_fit_ref 1.259
_refine_ls_hydrogen_treatment constr
_refine_ls_matrix_type full
_refine_ls_number_parameters 69
_refine_ls_number_reflns 692
_refine_ls_number_restraints 0
_refine_ls_restrained_S_all 1.259
_refine_ls_R_factor_all 0.0372
_refine_ls_R_factor_gt 0.0364
_refine_ls_shift/su_max 0.025
_refine_ls_shift/su_mean 0.000
_refine_ls_structure_factor_coef Fsqd
_refine_ls_weighting_details 'w=1/[\s^2^(Fo^2^)+(0.047P)^2^+1.8P] where P=(Fo^2^+2Fc^2^)/3'
_refine_ls_weighting_scheme calc
_refine_ls_wR_factor_gt 0.1090
_refine_ls_wR_factor_ref 0.1096
_reflns_number_gt 672
_reflns_number_total 692
_reflns_threshold_expression >2sigma(I)
_cod_data_source_file c4dt02205j2.cif
_cod_data_source_block 11tdk05_frag
_cod_depositor_comments
;
The following automatic conversions were performed:

'_chemical_melting_point' value 'n/a' was changed to '?' - the value
is undefined or not given.

Automatic conversion script
Id: cif_fix_values 2281 2013-09-26 08:29:07Z andrius 

 Adding full bibliography for 7032125--7032126.cif.
;
_cod_database_code 7032125

loop_
_symmetry_equiv_pos_as_xyz
'x, y, z'
'-y, x-y, z'
'-x+y, -x, z'
'-x, -y, z'
'y, -x+y, z'
'x-y, x, z'
'-x, -y, -z'
'y, -x+y, -z'
'x-y, x, -z'
'x, y, -z'
'-y, x-y, -z'
'-x+y, -x, -z'

loop_
_atom_site_label
_atom_site_type_symbol
_atom_site_fract_x
_atom_site_fract_y
_atom_site_fract_z
_atom_site_U_iso_or_equiv
_atom_site_adp_type
_atom_site_occupancy
_atom_site_symmetry_multiplicity
_atom_site_calc_flag
_atom_site_refinement_flags
_atom_site_disorder_assembly
_atom_site_disorder_group
Cu1 Cu 0.5000 0.0000 0.5000 0.0195(3) Uani 1 4 d S . .
O1 O 0.5118(3) 0.2182(4) 0.5000 0.0198(6) Uani 1 2 d S . .
C1 C 0.6667 0.3333 0.5000 0.0167(13) Uani 1 6 d S . .
N1 N 0.5000 0.0000 0.3529(3) 0.0227(8) Uani 1 2 d S . .
C2 C 0.4105(4) 0.0543(4) 0.3029(2) 0.0268(7) Uani 1 1 d . . .
H2 H 0.3479 0.0933 0.3385 0.032 Uiso 1 1 calc R . .
C3 C 0.4063(4) 0.0554(4) 0.2013(2) 0.0296(7) Uani 1 1 d . . .
H3 H 0.3409 0.0932 0.1676 0.036 Uiso 1 1 calc R . .
C4 C 0.5000 0.0000 0.1494(4) 0.0280(11) Uani 1 2 d S . .
C5 C 0.5000 0.0000 0.0444(4) 0.0329(12) Uani 1 2 d S . .
Cl1 Cl 0.006(6) 0.005(3) 0.4875(5) 0.025(2) Uiso 0.08 1 d PG A -1
O11 O -0.006(8) -0.061(4) 0.3918(8) 0.049(9) Uiso 0.08 1 d PG A -1
O12 O 0.177(6) 0.117(5) 0.512(2) 0.041(19) Uiso 0.08 1 d PG A -1
O13 O -0.067(6) -0.131(3) 0.5556(13) 0.061(11) Uiso 0.08 1 d PG A -1
O14 O -0.088(7) 0.091(4) 0.489(3) 0.05(2) Uiso 0.08 1 d PG A -1
Cl2 Cl 0.019(2) 0.0061(18) -0.0076(9) 0.021(3) Uiso 0.08 1 d PG B -2
O22 O 0.181(3) 0.029(5) 0.0113(19) 0.054(10) Uiso 0.08 1 d PG B -2
O21 O -0.099(3) -0.108(2) 0.0614(13) 0.048(9) Uiso 0.08 1 d PG B -2
O23 O -0.029(4) -0.056(2) -0.1053(10) 0.038(7) Uiso 0.08 1 d PG B -2
O24 O 0.028(4) 0.166(2) -0.0011(17) 0.051(8) Uiso 0.08 1 d PG B -2
O2 O 0.004(8) -0.051(5) 0.2589(9) 0.093(17) Uiso 0.08 1 d PG B -3

loop_
_atom_site_aniso_label
_atom_site_aniso_U_11
_atom_site_aniso_U_22
_atom_site_aniso_U_33
_atom_site_aniso_U_23
_atom_site_aniso_U_13
_atom_site_aniso_U_12
Cu1 0.0271(4) 0.0183(4) 0.0082(4) 0.000 0.000 0.0077(3)
O1 0.0197(14) 0.0240(14) 0.0121(13) 0.000 0.000 0.0083(12)
C1 0.023(2) 0.023(2) 0.005(3) 0.000 0.000 0.0114(10)
N1 0.032(2) 0.0173(16) 0.0127(18) 0.000 0.000 0.0081(14)
C2 0.0371(17) 0.0250(15) 0.0167(14) -0.0005(12) -0.0017(13) 0.0144(14)
C3 0.0423(19) 0.0274(15) 0.0166(14) -0.0014(12) -0.0038(13) 0.0155(15)
C4 0.041(3) 0.019(2) 0.014(2) 0.000 0.000 0.0071(18)
C5 0.049(3) 0.027(2) 0.015(2) 0.000 0.000 0.013(2)

loop_
_atom_type_symbol
_atom_type_description
_atom_type_scat_dispersion_real
_atom_type_scat_dispersion_imag
_atom_type_scat_source
C C 0.0033 0.0016 'International Tables Vol C Tables 4.2.6.8 and 6.1.1.4'
H H 0.0000 0.0000 'International Tables Vol C Tables 4.2.6.8 and 6.1.1.4'
N N 0.0061 0.0033 'International Tables Vol C Tables 4.2.6.8 and 6.1.1.4'
O O 0.0106 0.0060 'International Tables Vol C Tables 4.2.6.8 and 6.1.1.4'
Cl Cl 0.1484 0.1585 'International Tables Vol C Tables 4.2.6.8 and 6.1.1.4'
Cu Cu 0.3201 1.2651 'International Tables Vol C Tables 4.2.6.8 and 6.1.1.4'

loop_
_geom_angle_atom_site_label_1
_geom_angle_atom_site_label_2
_geom_angle_atom_site_label_3
_geom_angle
_geom_angle_site_symmetry_1
_geom_angle_site_symmetry_3
O1 Cu1 O1 180.0 . 7_656
O1 Cu1 N1 90.0 . 7_656
O1 Cu1 N1 90.0 7_656 7_656
O1 Cu1 N1 90.0 . .
O1 Cu1 N1 90.0 7_656 .
N1 Cu1 N1 180.0 7_656 .
C1 O1 Cu1 108.48(18) . .
O1 C1 O1 120.001(2) 3_665 2_655
O1 C1 O1 119.999(1) 3_665 .
O1 C1 O1 119.999(1) 2_655 .
C2 N1 C2 119.1(4) 4_655 .
C2 N1 Cu1 120.5(2) 4_655 .
C2 N1 Cu1 120.5(2) . .
N1 C2 C3 122.3(3) . .
N1 C2 H2 118.9 . .
C3 C2 H2 118.9 . .
C2 C3 C4 118.6(3) . .
C2 C3 H3 120.7 . .
C4 C3 H3 120.7 . .
C3 C4 C3 119.1(4) . 4_655
C3 C4 C5 120.5(2) . .
C3 C4 C5 120.5(2) 4_655 .
C5 C5 C4 180.0 7_655 .
O11 Cl1 O12 110.3 . .
O11 Cl1 O13 108.6 . .
O12 Cl1 O13 110.5 . .
O11 Cl1 O14 108.3 . .
O12 Cl1 O14 110.5 . .
O13 Cl1 O14 108.5 . .
O22 Cl2 O21 110.3 . .
O22 Cl2 O23 108.6 . .
O21 Cl2 O23 110.6 . .
O22 Cl2 O24 108.3 . .
O21 Cl2 O24 110.5 . .
O23 Cl2 O24 108.5 . .

loop_
_geom_bond_atom_site_label_1
_geom_bond_atom_site_label_2
_geom_bond_distance
_geom_bond_site_symmetry_2
Cu1 O1 1.955(3) .
Cu1 O1 1.955(3) 7_656
Cu1 N1 2.001(4) 7_656
Cu1 N1 2.001(4) .
O1 C1 1.282(3) .
C1 O1 1.282(3) 3_665
C1 O1 1.282(3) 2_655
N1 C2 1.343(4) 4_655
N1 C2 1.343(4) .
C2 C3 1.382(4) .
C2 H2 0.9500 .
C3 C4 1.393(4) .
C3 H3 0.9500 .
C4 C3 1.393(4) 4_655
C4 C5 1.428(7) .
C5 C5 1.208(12) 7_655
Cl1 O11 1.4188 .
Cl1 O12 1.4222 .
Cl1 O13 1.4257 .
Cl1 O14 1.4293 .
Cl2 O22 1.4189 .
Cl2 O21 1.4222 .
Cl2 O23 1.4257 .
Cl2 O24 1.4293 .
